data_7702431
loop_
_publ_author_name
'Benelli, Cristiano'
'Murrie, Mark'
'Parsons, Simon'
'Winpenny, Richard E. P.'

_publ_section_title
;
 Synthesis, structural and magnetic characterisation of a new Mn--Gd
 pivalate: preparation from a pre-formed hexanuclear
 cluster&#x200A;&#x2020;
;
_journal_issue 23
_journal_name_full 'Journal of the Chemical Society, Dalton Transactions'
_journal_page_first 4125
_journal_paper_doi 10.1039/a907977g
_journal_year 1999
_chemical_formula_moiety '[Gd2Mn2(Htma)2(tma)8O2(MeOH)2]CH2Cl2'
_chemical_formula_sum 'C53 H102 Cl2 Gd2 Mn2 O24'
_chemical_formula_weight 1618.63
_space_group_IT_number 15
_space_group_name_Hall '-I 2ya'
_space_group_name_H-M_alt 'I 1 2/a 1'
_symmetry_cell_setting monoclinic
_symmetry_space_group_name_H-M 'I 1 2/a 1'
_atom_sites_solution_hydrogens geom
_atom_sites_solution_primary direct
_atom_sites_solution_secondary difmap
_audit_creation_method SHELXL-97
_cell_angle_alpha 90.00
_cell_angle_beta 108.216(17)
_cell_angle_gamma 90.00
_cell_formula_units_Z 4
_cell_length_a 22.761(13)
_cell_length_b 13.423(7)
_cell_length_c 24.023(10)
_cell_measurement_reflns_used 64
_cell_measurement_temperature 220
_cell_measurement_theta_max 15
_cell_measurement_theta_min 10
_cell_volume 6972(6)
_computing_cell_refinement 'Stoe DIF4'
_computing_data_collection 'Stoe DIF4'
_computing_data_reduction 'Stoe REDU4'
_computing_molecular_graphics SHELXTL
_computing_structure_refinement 'SHELXL-97 (Sheldrick, 1997)'
_computing_structure_solution SIR92
_diffrn_ambient_temperature 220
_diffrn_measured_fraction_theta_full 0.475
_diffrn_measured_fraction_theta_max 0.475
_diffrn_measurement_method Omega-theta
_diffrn_radiation_monochromator graphite
_diffrn_radiation_source 'fine-focus sealed tube'
_diffrn_radiation_type MoK\a
_diffrn_radiation_wavelength 0.71073
_diffrn_reflns_av_R_equivalents 0.2357
_diffrn_reflns_av_sigmaI/netI 0.2052
_diffrn_reflns_limit_h_max 24
_diffrn_reflns_limit_h_min -22
_diffrn_reflns_limit_k_max 0
_diffrn_reflns_limit_k_min -14
_diffrn_reflns_limit_l_max 0
_diffrn_reflns_limit_l_min -25
_diffrn_reflns_number 6206
_diffrn_reflns_theta_full 22.50
_diffrn_reflns_theta_max 22.50
_diffrn_reflns_theta_min 2.73
_diffrn_standards_decay_% +/-5%
_diffrn_standards_interval_time 60
_diffrn_standards_number 3
_exptl_absorpt_coefficient_mu 2.378
_exptl_absorpt_correction_T_max 0.722
_exptl_absorpt_correction_T_min 0.272
_exptl_absorpt_correction_type Difabs
_exptl_crystal_colour Orange
_exptl_crystal_density_diffrn 1.542
_exptl_crystal_density_method 'not measured'
_exptl_crystal_description block
_exptl_crystal_F_000 3296
_exptl_crystal_size_max 0.30
_exptl_crystal_size_mid 0.10
_exptl_crystal_size_min 0.10
_refine_diff_density_max 1.010
_refine_diff_density_min -1.046
_refine_diff_density_rms 0.206
_refine_ls_extinction_method none
_refine_ls_goodness_of_fit_ref 1.011
_refine_ls_hydrogen_treatment riding
_refine_ls_matrix_type full
_refine_ls_number_parameters 375
_refine_ls_number_reflns 4559
_refine_ls_number_restraints 664
_refine_ls_restrained_S_all 0.952
_refine_ls_R_factor_all 0.1663
_refine_ls_R_factor_gt 0.0767
_refine_ls_shift/su_max 0.152
_refine_ls_shift/su_mean 0.014
_refine_ls_structure_factor_coef Fsqd
_refine_ls_weighting_details 'calc w=1/[\s^2^(Fo^2^)+(0.0812P)^2^+0.0000P] where P=(Fo^2^+2Fc^2^)/3'
_refine_ls_wR_factor_gt 0.1578
_refine_ls_wR_factor_ref 0.2033
_reflns_number_gt 2425
_reflns_number_total 4559
_reflns_threshold_expression >2sigma(I)
_cod_data_source_file 907977g.txt
_cod_data_source_block gdmm84
_cod_depositor_comments
;
The following automatic conversions were performed:

data item '_symmetry_cell_setting' value 'Monoclinic' was changed to
'monoclinic' in accordance with the
/home/saulius/struct/COD-crude-data/automatic-downloads/DataCite-retrospective/RSC/depositions/lib/dictionaries/cif_core.dic
dictionary named 'cif_core.dic' version 2.4.2 last updated on
2011-04-26.

data item '_atom_sites_solution_primary' value 'Direct methods' was
changed to 'direct'.

data item '_atom_sites_solution_hydrogens' value 'geometric' was
changed to 'geom'.

Automatic conversion script
Id: cif_fix_values 6909 2019-04-08 15:41:33Z antanas 
;
_cod_original_sg_symbol_H-M I2/a
_cod_database_code 7702431

loop_
_symmetry_equiv_pos_as_xyz
'x, y, z'
'-x+1/2, y, -z'
'x+1/2, y+1/2, z+1/2'
'-x+1, y+1/2, -z+1/2'
'-x, -y, -z'
'x-1/2, -y, z'
'-x+1/2, -y+1/2, -z+1/2'
'x, -y+1/2, z+1/2'

loop_
_atom_site_label
_atom_site_type_symbol
_atom_site_fract_x
_atom_site_fract_y
_atom_site_fract_z
_atom_site_U_iso_or_equiv
_atom_site_adp_type
_atom_site_occupancy
_atom_site_calc_flag
_atom_site_refinement_flags
Gd1 Gd 0.21805(4) 0.30228(7) 0.11562(4) 0.0196(3) Uani 1 d U
Mn1 Mn 0.26670(11) 0.1508(2) 0.23866(11) 0.0186(7) Uani 1 d U
O1 O 0.2048(5) 0.2481(9) 0.2052(4) 0.020(2) Uani 1 d U
O1M O 0.1797(6) 0.3367(10) 0.0129(5) 0.036(3) Uani 1 d U
H1M1 H 0.2152 0.3503 0.0000 0.043 Uiso 0.50 calc PR
H1M2 H 0.1611 0.2757 -0.0064 0.043 Uiso 0.50 calc PR
C1M C 0.1343(13) 0.418(2) -0.0102(10) 0.085(10) Uani 1 d U
H1M3 H 0.1242 0.4211 -0.0520 0.128 Uiso 1 calc R
H1M4 H 0.1520 0.4804 0.0065 0.128 Uiso 1 calc R
H1M5 H 0.0975 0.4053 0.0001 0.128 Uiso 1 calc R
O1A O 0.1066(4) 0.2567(10) 0.0869(5) 0.034(3) Uani 1 d DU
O2A O 0.0920(4) 0.1988(11) 0.1677(4) 0.040(3) Uani 1 d DU
H2A H 0.1274 0.2120 0.1844 0.047 Uiso 1 d R
C1A C 0.0728(5) 0.2217(12) 0.1144(5) 0.031(4) Uani 1 d DU
C2A C 0.0070(5) 0.1895(10) 0.0807(5) 0.039(4) Uani 1 d DU
C3A C 0.0071(9) 0.0798(12) 0.0666(10) 0.091(9) Uani 1 d DU
H3A1 H 0.0330 0.0686 0.0424 0.137 Uiso 1 calc R
H3A2 H -0.0343 0.0585 0.0462 0.137 Uiso 1 calc R
H3A3 H 0.0228 0.0426 0.1023 0.137 Uiso 1 calc R
C4A C -0.0178(8) 0.2472(18) 0.0243(7) 0.100(10) Uani 1 d DU
H4A1 H 0.0081 0.2357 0.0001 0.151 Uiso 1 calc R
H4A2 H -0.0182 0.3170 0.0328 0.151 Uiso 1 calc R
H4A3 H -0.0592 0.2255 0.0039 0.151 Uiso 1 calc R
C5A C -0.0337(6) 0.2067(15) 0.1187(7) 0.055(6) Uani 1 d DU
H5A1 H -0.0177 0.1701 0.1546 0.083 Uiso 1 calc R
H5A2 H -0.0750 0.1845 0.0984 0.083 Uiso 1 calc R
H5A3 H -0.0344 0.2765 0.1273 0.083 Uiso 1 calc R
O1B O 0.1629(5) 0.4352(9) 0.2264(4) 0.032(3) Uani 1 d DU
O2B O 0.1576(5) 0.4369(9) 0.1327(4) 0.031(3) Uani 1 d DU
C1B C 0.1423(6) 0.4689(11) 0.1751(5) 0.028(4) Uani 1 d DU
C2B C 0.0907(5) 0.5468(9) 0.1626(5) 0.035(4) Uani 1 d DU
C3B C 0.0808(10) 0.5944(15) 0.1034(7) 0.082(8) Uani 1 d DU
H3B1 H 0.0687 0.5443 0.0735 0.122 Uiso 1 calc R
H3B2 H 0.1185 0.6253 0.1024 0.122 Uiso 1 calc R
H3B3 H 0.0488 0.6438 0.0967 0.122 Uiso 1 calc R
C4B C 0.0311(6) 0.4987(14) 0.1638(10) 0.071(7) Uani 1 d DU
H4B1 H 0.0371 0.4686 0.2014 0.107 Uiso 1 calc R
H4B2 H 0.0191 0.4485 0.1338 0.107 Uiso 1 calc R
H4B3 H -0.0007 0.5484 0.1568 0.107 Uiso 1 calc R
C5B C 0.1098(9) 0.6257(13) 0.2095(8) 0.076(8) Uani 1 d DU
H5B1 H 0.1159 0.5957 0.2472 0.114 Uiso 1 calc R
H5B2 H 0.0780 0.6754 0.2026 0.114 Uiso 1 calc R
H5B3 H 0.1477 0.6561 0.2087 0.114 Uiso 1 calc R
O1C O 0.2807(5) 0.4551(9) 0.1125(4) 0.032(2) Uani 1 d DU
O2C O 0.2818(5) 0.4080(8) 0.2008(4) 0.028(2) Uani 1 d DU
C1C C 0.2943(7) 0.4689(9) 0.1667(5) 0.030(3) Uani 1 d DU
C2C C 0.3306(5) 0.5619(9) 0.1942(5) 0.034(4) Uani 1 d DU
C3C C 0.3825(7) 0.5328(16) 0.2486(6) 0.068(7) Uani 1 d DU
H3C1 H 0.3657 0.4994 0.2755 0.101 Uiso 1 calc R
H3C2 H 0.4043 0.5914 0.2668 0.101 Uiso 1 calc R
H3C3 H 0.4106 0.4889 0.2379 0.101 Uiso 1 calc R
C4C C 0.3575(9) 0.6145(14) 0.1523(7) 0.070(7) Uani 1 d DU
H4C1 H 0.3855 0.5705 0.1417 0.105 Uiso 1 calc R
H4C2 H 0.3794 0.6729 0.1708 0.105 Uiso 1 calc R
H4C3 H 0.3248 0.6334 0.1178 0.105 Uiso 1 calc R
C5C C 0.2865(8) 0.6307(12) 0.2111(9) 0.060(6) Uani 1 d DU
H5C1 H 0.2695 0.5971 0.2379 0.090 Uiso 1 calc R
H5C2 H 0.2536 0.6495 0.1767 0.090 Uiso 1 calc R
H5C3 H 0.3083 0.6892 0.2296 0.090 Uiso 1 calc R
O1D O 0.3095(5) 0.2507(10) 0.0835(4) 0.031(2) Uani 1 d DU
O2D O 0.3135(4) 0.2126(9) 0.1738(4) 0.024(2) Uani 1 d DU
C1D C 0.3376(5) 0.2167(12) 0.1333(5) 0.028(3) Uani 1 d DU
C2D C 0.4039(5) 0.1789(10) 0.1469(5) 0.039(4) Uani 1 d DU
C3D C 0.4429(7) 0.2226(16) 0.2046(6) 0.070(8) Uani 1 d DU
H3D1 H 0.4249 0.2059 0.2347 0.105 Uiso 1 calc R
H3D2 H 0.4444 0.2937 0.2012 0.105 Uiso 1 calc R
H3D3 H 0.4840 0.1959 0.2147 0.105 Uiso 1 calc R
C4D C 0.4317(7) 0.2039(16) 0.0992(7) 0.060(6) Uani 1 d DU
H4D1 H 0.4065 0.1761 0.0628 0.090 Uiso 1 calc R
H4D2 H 0.4726 0.1765 0.1091 0.090 Uiso 1 calc R
H4D3 H 0.4337 0.2749 0.0955 0.090 Uiso 1 calc R
C5D C 0.4023(8) 0.0667(10) 0.1532(9) 0.053(6) Uani 1 d DU
H5D1 H 0.3848 0.0501 0.1835 0.080 Uiso 1 calc R
H5D2 H 0.4436 0.0408 0.1632 0.080 Uiso 1 calc R
H5D3 H 0.3775 0.0380 0.1168 0.080 Uiso 1 calc R
O1E O 0.2314(5) 0.0471(8) 0.1809(4) 0.029(3) Uani 1 d DU
O2E O 0.2045(5) 0.1293(7) 0.0972(4) 0.025(2) Uani 1 d DU
C1E C 0.2135(7) 0.0499(8) 0.1257(5) 0.022(3) Uani 1 d DU
C2E C 0.2007(5) -0.0501(8) 0.0936(4) 0.025(3) Uani 1 d DU
C3E C 0.1735(8) -0.0331(12) 0.0283(5) 0.040(5) Uani 1 d DU
H3E1 H 0.2014 0.0065 0.0148 0.060 Uiso 1 calc R
H3E2 H 0.1346 0.0009 0.0203 0.060 Uiso 1 calc R
H3E3 H 0.1671 -0.0961 0.0084 0.060 Uiso 1 calc R
C4E C 0.1563(8) -0.1119(13) 0.1144(7) 0.053(6) Uani 1 d DU
H4E1 H 0.1733 -0.1230 0.1558 0.079 Uiso 1 calc R
H4E2 H 0.1497 -0.1748 0.0943 0.079 Uiso 1 calc R
H4E3 H 0.1176 -0.0773 0.1062 0.079 Uiso 1 calc R
C5E C 0.2616(7) -0.1047(13) 0.1065(8) 0.059(6) Uani 1 d DU
H5E1 H 0.2785 -0.1156 0.1480 0.089 Uiso 1 calc R
H5E2 H 0.2899 -0.0655 0.0933 0.089 Uiso 1 calc R
H5E3 H 0.2549 -0.1676 0.0865 0.089 Uiso 1 calc R
C1S C 0.2500 0.584(4) 0.0000 0.104(12) Uani 1 d SU
H1S1 H 0.2343 0.5425 -0.0344 0.124 Uiso 1 d R
Cl1S Cl 0.1896(5) 0.6710(10) 0.0080(5) 0.155(5) Uani 1 d U

loop_
_atom_site_aniso_label
_atom_site_aniso_U_11
_atom_site_aniso_U_22
_atom_site_aniso_U_33
_atom_site_aniso_U_23
_atom_site_aniso_U_13
_atom_site_aniso_U_12
Gd1 0.0196(4) 0.0210(5) 0.0182(4) 0.0011(6) 0.0057(3) -0.0001(6)
Mn1 0.0180(14) 0.0150(15) 0.0201(14) -0.0002(12) 0.0019(11) -0.0002(12)
O1 0.018(5) 0.021(5) 0.016(5) 0.001(4) 0.001(4) 0.001(4)
O1M 0.042(6) 0.043(8) 0.021(4) 0.007(4) 0.008(4) -0.005(5)
C1M 0.13(2) 0.08(2) 0.039(12) 0.020(13) 0.019(14) 0.050(16)
O1A 0.019(4) 0.050(8) 0.030(6) 0.006(6) 0.005(4) -0.003(4)
O2A 0.017(6) 0.070(10) 0.027(5) 0.011(8) 0.000(4) -0.013(8)
C1A 0.028(6) 0.035(12) 0.028(7) 0.009(8) 0.006(6) -0.004(7)
C2A 0.022(7) 0.046(10) 0.043(9) -0.013(9) 0.002(6) -0.001(9)
C3A 0.036(13) 0.074(13) 0.15(2) -0.079(14) 0.008(15) -0.001(12)
C4A 0.032(13) 0.18(2) 0.070(14) 0.043(17) -0.015(9) -0.013(17)
C5A 0.029(9) 0.070(16) 0.064(12) -0.038(13) 0.009(9) -0.014(12)
O1B 0.026(7) 0.044(9) 0.019(5) -0.002(6) -0.003(5) 0.016(6)
O2B 0.039(5) 0.025(6) 0.031(6) 0.005(5) 0.013(5) 0.013(4)
C1B 0.025(8) 0.025(9) 0.031(7) 0.001(7) 0.005(7) 0.003(7)
C2B 0.033(9) 0.039(11) 0.031(9) 0.007(7) 0.009(8) 0.020(7)
C3B 0.105(19) 0.10(2) 0.054(11) 0.036(11) 0.041(13) 0.082(16)
C4B 0.027(9) 0.052(15) 0.13(2) 0.013(14) 0.011(12) 0.020(9)
C5B 0.074(16) 0.050(15) 0.077(13) -0.025(12) -0.014(14) 0.026(11)
O1C 0.039(6) 0.021(5) 0.037(5) 0.000(5) 0.014(6) -0.008(4)
O2C 0.030(6) 0.022(5) 0.031(5) -0.003(4) 0.009(4) -0.009(5)
C1C 0.040(7) 0.018(5) 0.032(6) 0.004(5) 0.013(7) -0.002(5)
C2C 0.026(9) 0.043(10) 0.041(9) -0.009(7) 0.023(6) -0.021(7)
C3C 0.053(13) 0.08(2) 0.055(12) -0.010(12) 0.002(9) -0.015(11)
C4C 0.12(2) 0.055(16) 0.057(13) -0.027(11) 0.052(13) -0.062(14)
C5C 0.055(12) 0.038(13) 0.093(18) -0.035(13) 0.032(11) -0.019(10)
O1D 0.030(5) 0.034(7) 0.035(5) 0.006(5) 0.019(4) 0.004(5)
O2D 0.021(4) 0.026(5) 0.028(5) 0.006(5) 0.010(4) 0.005(4)
C1D 0.024(5) 0.022(7) 0.043(7) 0.009(7) 0.020(5) -0.002(5)
C2D 0.024(7) 0.050(10) 0.046(9) -0.005(9) 0.015(6) 0.005(8)
C3D 0.033(10) 0.10(2) 0.071(11) -0.037(15) 0.011(9) -0.003(13)
C4D 0.019(9) 0.103(19) 0.067(11) 0.028(15) 0.028(9) 0.030(13)
C5D 0.044(13) 0.051(10) 0.073(16) 0.000(11) 0.030(12) 0.020(9)
O1E 0.038(7) 0.019(6) 0.026(5) -0.001(5) 0.003(6) -0.008(5)
O2E 0.036(6) 0.018(4) 0.023(5) -0.003(4) 0.011(5) -0.005(4)
C1E 0.031(9) 0.023(5) 0.023(6) -0.005(5) 0.023(7) -0.014(7)
C2E 0.033(9) 0.020(7) 0.027(7) -0.006(6) 0.018(7) -0.008(7)
C3E 0.054(12) 0.022(12) 0.030(7) -0.002(7) -0.008(8) -0.024(10)
C4E 0.071(13) 0.037(13) 0.048(12) -0.003(11) 0.016(11) -0.038(11)
C5E 0.052(10) 0.041(14) 0.069(15) -0.010(12) -0.005(10) 0.014(10)
C1S 0.10(3) 0.16(4) 0.06(2) 0.000 0.03(2) 0.000
Cl1S 0.144(9) 0.154(12) 0.164(10) -0.035(9) 0.043(8) 0.022(8)

loop_
_atom_type_symbol
_atom_type_description
_atom_type_scat_dispersion_real
_atom_type_scat_dispersion_imag
_atom_type_scat_source
C C 0.0033 0.0016 'International Tables Vol C Tables 4.2.6.8 and 6.1.1.4'
H H 0.0000 0.0000 'International Tables Vol C Tables 4.2.6.8 and 6.1.1.4'
O O 0.0106 0.0060 'International Tables Vol C Tables 4.2.6.8 and 6.1.1.4'
Mn Mn 0.3368 0.7283 'International Tables Vol C Tables 4.2.6.8 and 6.1.1.4'
Gd Gd -0.1653 3.9035 'International Tables Vol C Tables 4.2.6.8 and 6.1.1.4'
Cl Cl 0.1484 0.1585 'International Tables Vol C Tables 4.2.6.8 and 6.1.1.4'

loop_
_geom_angle_atom_site_label_1
_geom_angle_atom_site_label_2
_geom_angle_atom_site_label_3
_geom_angle
_geom_angle_site_symmetry_1
_geom_angle_site_symmetry_3
O1 Gd1 O2E 79.8(4) . .
O1 Gd1 O2B 80.4(4) . .
O2E Gd1 O2B 136.7(4) . .
O1 Gd1 O1M 152.1(4) . .
O2E Gd1 O1M 90.7(4) . .
O2B Gd1 O1M 89.2(4) . .
O1 Gd1 O1A 76.6(3) . .
O2E Gd1 O1A 69.2(4) . .
O2B Gd1 O1A 68.9(4) . .
O1M Gd1 O1A 75.5(4) . .
O1 Gd1 O2D 71.4(3) . .
O2E Gd1 O2D 70.8(4) . .
O2B Gd1 O2D 135.9(3) . .
O1M Gd1 O2D 130.1(4) . .
O1A Gd1 O2D 132.1(4) . .
O1 Gd1 O1C 120.7(4) . .
O2E Gd1 O1C 146.9(4) . .
O2B Gd1 O1C 75.5(4) . .
O1M Gd1 O1C 80.8(4) . .
O1A Gd1 O1C 137.0(4) . .
O2D Gd1 O1C 90.4(4) . .
O1 Gd1 O2C 69.1(3) . .
O2E Gd1 O2C 135.0(3) . .
O2B Gd1 O2C 69.7(4) . .
O1M Gd1 O2C 131.0(4) . .
O1A Gd1 O2C 129.5(4) . .
O2D Gd1 O2C 68.9(4) . .
O1C Gd1 O2C 51.8(3) . .
O1 Gd1 O1D 122.7(3) . .
O2E Gd1 O1D 75.3(4) . .
O2B Gd1 O1D 146.5(4) . .
O1M Gd1 O1D 79.0(4) . .
O1A Gd1 O1D 135.4(4) . .
O2D Gd1 O1D 51.9(2) . .
O1C Gd1 O1D 71.7(4) . .
O2C Gd1 O1D 94.7(4) . .
O1 Gd1 C1D 97.3(3) . .
O2E Gd1 C1D 72.3(4) . .
O2B Gd1 C1D 148.5(5) . .
O1M Gd1 C1D 104.7(4) . .
O1A Gd1 C1D 141.5(5) . .
O2D Gd1 C1D 26.1(2) . .
O1C Gd1 C1D 79.0(4) . .
O2C Gd1 C1D 80.1(4) . .
O1D Gd1 C1D 25.9(2) . .
O1 Gd1 C1C 94.8(4) . .
O2E Gd1 C1C 150.8(4) . .
O2B Gd1 C1C 68.8(5) . .
O1M Gd1 C1C 105.5(4) . .
O1A Gd1 C1C 137.7(5) . .
O2D Gd1 C1C 80.3(4) . .
O1C Gd1 C1C 25.9(2) . .
O2C Gd1 C1C 26.0(2) . .
O1D Gd1 C1C 84.1(4) . .
C1D Gd1 C1C 80.1(5) . .
O1 Gd1 Mn1 31.0(3) . 7
O2E Gd1 Mn1 109.5(3) . 7
O2B Gd1 Mn1 64.5(2) . 7
O1M Gd1 Mn1 153.7(3) . 7
O1A Gd1 Mn1 95.5(3) . 7
O2D Gd1 Mn1 74.2(2) . 7
O1C Gd1 Mn1 90.2(2) . 7
O2C Gd1 Mn1 39.9(2) . 7
O1D Gd1 Mn1 121.7(2) . 7
C1D Gd1 Mn1 97.6(3) . 7
C1C Gd1 Mn1 64.5(2) . 7
O1 Mn1 O1 81.4(5) 7 .
O1 Mn1 O1B 93.8(5) 7 7
O1 Mn1 O1B 172.9(5) . 7
O1 Mn1 O1E 176.0(5) 7 .
O1 Mn1 O1E 95.9(5) . .
O1B Mn1 O1E 89.1(5) 7 .
O1 Mn1 O2C 85.3(4) 7 7
O1 Mn1 O2C 93.8(4) . 7
O1B Mn1 O2C 91.0(5) 7 7
O1E Mn1 O2C 91.9(4) . 7
O1 Mn1 O2D 95.5(5) 7 .
O1 Mn1 O2D 84.5(4) . .
O1B Mn1 O2D 90.7(4) 7 .
O1E Mn1 O2D 87.2(4) . .
O2C Mn1 O2D 178.0(4) 7 .
O1 Mn1 Mn1 41.0(3) 7 7
O1 Mn1 Mn1 40.4(3) . 7
O1B Mn1 Mn1 134.6(4) 7 7
O1E Mn1 Mn1 136.2(4) . 7
O2C Mn1 Mn1 89.4(3) 7 7
O2D Mn1 Mn1 90.0(3) . 7
O1 Mn1 Gd1 40.6(3) 7 7
O1 Mn1 Gd1 97.4(3) . 7
O1B Mn1 Gd1 82.1(3) 7 7
O1E Mn1 Gd1 137.4(3) . 7
O2C Mn1 Gd1 47.0(3) 7 7
O2D Mn1 Gd1 134.2(3) . 7
Mn1 Mn1 Gd1 65.68(9) 7 7
O1 Mn1 Gd1 97.7(4) 7 .
O1 Mn1 Gd1 40.7(3) . .
O1B Mn1 Gd1 135.8(3) 7 .
O1E Mn1 Gd1 82.0(3) . .
O2C Mn1 Gd1 132.2(3) 7 .
O2D Mn1 Gd1 45.9(2) . .
Mn1 Mn1 Gd1 65.47(10) 7 .
Gd1 Mn1 Gd1 131.14(8) 7 .
Mn1 O1 Mn1 98.6(5) 7 .
Mn1 O1 Gd1 108.4(5) 7 .
Mn1 O1 Gd1 107.8(5) . .
C1M O1M Gd1 120.9(12) . .
C1A O1A Gd1 133.5(8) . .
O1A C1A O2A 123.7(10) . .
O1A C1A C2A 119.4(9) . .
O2A C1A C2A 116.2(9) . .
C5A C2A C4A 109.7(9) . .
C5A C2A C3A 109.3(9) . .
C4A C2A C3A 108.9(9) . .
C5A C2A C1A 108.9(9) . .
C4A C2A C1A 111.1(9) . .
C3A C2A C1A 108.9(10) . .
C1B O1B Mn1 129.9(9) . 7
C1B O2B Gd1 136.3(8) . .
O2B C1B O1B 124.1(10) . .
O2B C1B C2B 117.8(9) . .
O1B C1B C2B 117.8(9) . .
C3B C2B C5B 109.3(9) . .
C3B C2B C4B 109.1(9) . .
C5B C2B C4B 109.7(9) . .
C3B C2B C1B 110.8(9) . .
C5B C2B C1B 108.0(9) . .
C4B C2B C1B 110.1(9) . .
C1C O1C Gd1 92.8(7) . .
C1C O2C Mn1 156.9(11) . 7
C1C O2C Gd1 91.5(7) . .
Mn1 O2C Gd1 93.1(3) 7 .
O1C C1C O2C 123.4(11) . .
O1C C1C C2C 119.7(9) . .
O2C C1C C2C 116.8(9) . .
O1C C1C Gd1 61.3(7) . .
O2C C1C Gd1 62.5(6) . .
C2C C1C Gd1 175.6(10) . .
C4C C2C C5C 109.7(9) . .
C4C C2C C3C 109.0(9) . .
C5C C2C C3C 109.4(9) . .
C4C C2C C1C 111.7(9) . .
C5C C2C C1C 107.6(9) . .
C3C C2C C1C 109.4(9) . .
C1D O1D Gd1 91.8(7) . .
C1D O2D Mn1 161.0(12) . .
C1D O2D Gd1 93.4(7) . .
Mn1 O2D Gd1 92.7(3) . .
O1D C1D O2D 122.6(10) . .
O1D C1D C2D 120.1(9) . .
O2D C1D C2D 117.4(9) . .
O1D C1D Gd1 62.2(6) . .
O2D C1D Gd1 60.5(6) . .
C2D C1D Gd1 174.5(9) . .
C4D C2D C3D 110.2(9) . .
C4D C2D C5D 108.9(9) . .
C3D C2D C5D 108.7(9) . .
C4D C2D C1D 112.6(9) . .
C3D C2D C1D 109.0(9) . .
C5D C2D C1D 107.4(9) . .
C1E O1E Mn1 130.7(9) . .
C1E O2E Gd1 138.3(8) . .
O2E C1E O1E 123.0(10) . .
O2E C1E C2E 120.0(9) . .
O1E C1E C2E 116.9(9) . .
C3E C2E C4E 109.0(8) . .
C3E C2E C5E 109.8(8) . .
C4E C2E C5E 109.3(9) . .
C3E C2E C1E 110.1(9) . .
C4E C2E C1E 111.0(9) . .
C5E C2E C1E 107.7(9) . .
Cl1S C1S Cl1S 102(3) 2 .

loop_
_geom_bond_atom_site_label_1
_geom_bond_atom_site_label_2
_geom_bond_distance
_geom_bond_site_symmetry_2
Gd1 O1 2.379(11) .
Gd1 O2E 2.365(10) .
Gd1 O2B 2.382(11) .
Gd1 O1M 2.392(11) .
Gd1 O1A 2.489(9) .
Gd1 O2D 2.494(10) .
Gd1 O1C 2.513(11) .
Gd1 O2C 2.540(10) .
Gd1 O1D 2.532(11) .
Gd1 C1D 2.860(11) .
Gd1 C1C 2.862(11) .
Gd1 Mn1 3.466(3) 7
Mn1 O1 1.880(11) 7
Mn1 O1 1.905(11) .
Mn1 O1B 1.940(10) 7
Mn1 O1E 1.951(10) .
Mn1 O2C 2.226(10) 7
Mn1 O2D 2.301(10) .
Mn1 Mn1 2.869(5) 7
Mn1 Gd1 3.466(3) 7
O1 Mn1 1.880(11) 7
O1M C1M 1.49(3) .
O1A C1A 1.250(10) .
O2A C1A 1.256(10) .
C1A C2A 1.526(12) .
C2A C5A 1.507(8) .
C2A C4A 1.510(8) .
C2A C3A 1.512(8) .
O1B C1B 1.257(10) .
O1B Mn1 1.940(10) 7
O2B C1B 1.252(10) .
C1B C2B 1.530(12) .
C2B C3B 1.510(8) .
C2B C5B 1.509(8) .
C2B C4B 1.511(8) .
O1C C1C 1.253(10) .
O2C C1C 1.254(10) .
O2C Mn1 2.226(10) 7
C1C C2C 1.528(12) .
C2C C4C 1.508(8) .
C2C C5C 1.510(8) .
C2C C3C 1.513(8) .
O1D C1D 1.252(10) .
O2D C1D 1.258(10) .
C1D C2D 1.527(12) .
C2D C4D 1.509(8) .
C2D C3D 1.511(8) .
C2D C5D 1.516(8) .
O1E C1E 1.262(10) .
O2E C1E 1.249(10) .
C1E C2E 1.529(12) .
C2E C3E 1.512(8) .
C2E C4E 1.509(8) .
C2E C5E 1.511(8) .
C1S Cl1S 1.86(3) 2
C1S Cl1S 1.86(3) .
